data_7061199
loop_
_publ_author_name
'Liu, Nian'
'Liu, Li'
'Zhong, Xin-Xin'
'Li, Fa-Bao'
'Li, Feng-Yan'
'Qin, Hai-Mei'

_publ_section_title
;
 Ethynyl \p-coordinated and non-coordinated mononuclear Cu(i) halide
 diphosphine complexes: synthesis and photophysical studies
;
_journal_issue 7
_journal_name_full 'New Journal of Chemistry'
_journal_page_first 3236
_journal_page_last 3247
_journal_paper_doi 10.1039/D1NJ05578J
_journal_volume 46
_journal_year 2022
_chemical_formula_moiety 'C40 H32 Cu I O2 P2'
_chemical_formula_sum 'C40 H32 Cu I O2 P2'
_chemical_formula_weight 797.03
_space_group_crystal_system triclinic
_space_group_IT_number 2
_space_group_name_Hall '-P 1'
_space_group_name_H-M_alt 'P -1'
_atom_sites_solution_hydrogens geom
_atom_sites_solution_primary dual
_audit_creation_date 2020-09-18
_audit_creation_method
;
Olex2 1.2
(compiled 2018.05.29 svn.r3508 for OlexSys, GUI svn.r5506)
;
_audit_update_record
;
2021-08-21 deposited with the CCDC.	2022-01-12 downloaded from the CCDC.
;
_cell_angle_alpha 91.4830(10)
_cell_angle_beta 108.8900(10)
_cell_angle_gamma 113.9130(10)
_cell_formula_units_Z 2
_cell_length_a 12.13200(10)
_cell_length_b 12.5512(2)
_cell_length_c 12.93080(10)
_cell_measurement_reflns_used 18974
_cell_measurement_temperature 100.00(10)
_cell_measurement_theta_max 73.3300
_cell_measurement_theta_min 3.6540
_cell_volume 1674.70(4)
_computing_cell_refinement 'CrysAlisPro 1.171.39.34b (Rigaku OD, 2017)'
_computing_data_collection 'CrysAlisPro 1.171.39.34b (Rigaku OD, 2017)'
_computing_data_reduction 'CrysAlisPro 1.171.39.34b (Rigaku OD, 2017)'
_computing_molecular_graphics 'Olex2 (Dolomanov et al., 2009)'
_computing_publication_material 'Olex2 (Dolomanov et al., 2009)'
_computing_structure_refinement 'ShelXL (Sheldrick, 2015)'
_computing_structure_solution 'ShelXT (Sheldrick, 2015)'
_diffrn_ambient_environment N~2~
_diffrn_ambient_temperature 100.00(10)
_diffrn_detector 'CCD plate'
_diffrn_detector_type HyPix
_diffrn_measured_fraction_theta_full 0.999
_diffrn_measured_fraction_theta_max 0.941
_diffrn_measurement_details
;
List of Runs (angles in degrees, time in seconds):

  # Type    Start    End  Width  t~exp~   \w     \q     \k     \f   Frames
#--------------------------------------------------------------------------
  1  \w      8.00 115.00   0.50    0.34    --   37.97  57.00   0.00  214
  2  \w     90.00 115.00   0.50    0.34    --   37.97  57.00 -90.00   50
  3  \w    101.00 138.00   0.50    1.00    --  112.45 110.00 -62.00   74
  4  \w     81.00 171.00   0.50    1.00    --  112.45  30.00-180.00  180
  5  \w     64.00 112.00   0.50    1.00    --  112.45-111.00 -60.00   96
  6  \w     55.00 112.00   0.50    1.00    --  112.45-110.00-157.00  114
  7  \w     42.00  68.00   0.50    0.34    --   37.97-110.00-157.00   52
  8  \w     31.00  61.00   0.50    1.00    --  112.45-111.00 -60.00   60
  9  \w     27.00 103.00   0.50    1.00    --  112.45 -94.00   0.00  152
 10  \w     40.00  93.00   0.50    1.00    --  112.45 -94.00  30.00  106
 11  \w     57.00  93.00   0.50    1.00    --  112.45 -94.00 120.00   72
 12  \w     27.00  99.00   0.50    1.00    --  112.45 -94.00  90.00  144
 13  \w     12.00  39.00   0.50    0.34    --   37.97  57.00 -90.00   54
 14  \w     41.00  67.00   0.50    0.34    --   37.97  57.00 -90.00   52
 15  \w      5.00 112.00   0.50    0.34    --   37.97  77.00 -60.00  214
 16  \w     61.00 126.00   0.50    0.34    --   37.97 178.00-150.00  130
 17  \w     60.00 126.00   0.50    0.34    --   37.97 178.00 -30.00  132
 18  \w     73.00 113.00   0.50    0.34    --   37.97  57.00 150.00   80
 19  \w      9.00  70.00   0.50    0.34    --   37.97  57.00 150.00  122
 20  \w     -2.00  32.00   0.50    0.34    --   37.97  95.00 -25.57   68
 21  \w    -51.00 -26.00   0.50    0.08    --    0.00 110.00 -62.00   50
 22  \w      8.00 103.00   0.50    0.34    --   37.97  77.00-180.00  190
 23  \w     28.00 108.00   0.50    1.00    --  112.45 -94.00-150.00  160
 24  \w    -48.00 -22.00   0.50    0.34    --  -37.97 110.00 -62.00   52
 25  \w    -58.00  33.00   0.50    0.34    --  -37.97  57.00 -30.00  182
 26  \w    -61.00  -4.00   0.50    0.34    --  -37.97 -77.00  60.00  114
 27  \w    -54.00  -4.00   0.50    0.34    --  -37.97 -77.00  30.00  100
 28  \w    -83.00 -58.00   0.50    1.00    --  -98.50 -81.00  77.27   50
 29  \w    -86.00 -60.00   0.50    1.00    --  -98.50 -77.00  14.44   52
 30  \w    -91.00 -59.00   0.50    1.00    --  -98.50 -79.00  47.06   64
 31  \w    -85.00 -58.00   0.50    1.00    --  -98.50 -82.00 100.75   54
 32  \w    -88.00 -60.00   0.50    1.00    --  -98.50 -77.00  60.00   56
 33  \w    -89.00 -58.00   0.50    1.00    --  -98.50 -83.00   6.39   62
 34  \w    -86.00 -60.00   0.50    1.00    --  -98.50 -79.00 -33.31   52
 35  \w    -89.00 -64.00   0.50    1.00    --  -98.50 -66.00 -91.85   50
 36  \w    -93.00 -60.00   0.50    1.00    --  -98.50 -77.00 -30.00   66
 37  \w    -99.00 -58.00   0.50    1.00    --  -98.50 -82.00  -9.49   82
 38  \w    -92.00 -60.00   0.50    1.00    --  -98.50 -77.00 -98.37   64
 39  \w    -95.00 -60.00   0.50    1.00    --  -98.50 -77.00-176.78   70
 40  \w    -92.00 -62.00   0.50    1.00    --  -98.50 -74.00-134.26   60
 41  \w   -108.00 -60.00   0.50    1.00    --  -98.50 -77.00 -90.00   96
 42  \w   -100.00 -65.00   0.50    0.34    --  -37.97 -77.00  30.00   70
 43  \w   -114.00 -69.00   0.50    0.34    --  -37.97 -77.00  60.00   90
 44  \w   -127.00 -60.00   0.50    1.00    --  -98.50 -77.00  90.00  134
 45  \w    -83.00 -58.00   0.50    1.00    --  -98.50 -82.00 139.80   50
 46  \w    -84.00 -59.00   0.50    1.00    --  -98.50 -80.00 176.33   50
 47  \w   -128.00 -60.00   0.50    1.00    --  -98.50 -77.00 150.00  136
 48  \w   -142.00-102.00   0.50    1.00    --  -98.50 -79.00  47.06   80
 49  \w   -135.00 -59.00   0.50    1.00    --  -98.50 -80.00 122.82  152
 50  \w   -139.00-113.00   0.50    1.00    --  -98.50 -77.00  60.00   52
 51  \w   -138.00-113.00   0.50    1.00    --  -98.50 -77.00  14.44   50
 52  \w   -139.00 -58.00   0.50    1.00    --  -98.50 -83.00  58.81  162
 53  \w   -147.00 -61.00   0.50    1.00    --  -98.50 -74.00 103.72  172
 54  \w    -68.00  32.00   0.50    0.34    --  -37.97  57.00  90.00  200
 55  \w    -83.00 -51.00   0.50    0.34    --  -37.97 110.00 -62.00   64
 56  \w    -79.00 -45.00   0.50    1.00    --  -98.50 110.00 -62.00   68
 57  \w   -120.00 -62.00   0.50    1.00    --  -98.50 -72.00-114.76  116
 58  \w   -149.00-124.00   0.50    1.00    --  -98.50-110.00-157.00   50
 59  \w   -165.00-108.00   0.50    1.00    --  -98.50 -66.00 -91.85  114
 60  \w   -157.00-111.00   0.50    1.00    --  -98.50 -82.00  -9.49   92
 61  \w   -155.00-113.00   0.50    1.00    --  -98.50 -79.00 -33.31   84
 62  \w   -170.00 -98.00   0.50    1.00    --  -98.50 -83.00   6.39  144
 63  \w   -176.00 -60.00   0.50    1.00    --  -98.50 -81.00 168.22  232
 64  \w   -173.00 -62.00   0.50    1.00    --  -98.50 -77.00 -60.00  222
 65  \w   -170.00-135.00   0.50    1.00    --  -98.50 -77.00  90.00   70
 66  \w   -174.00 -60.00   0.50    1.00    --  -98.50 -77.00  30.00  228
 67  \w   -162.00 -60.00   0.50    1.00    --  -98.50 -77.00-150.00  204
 68  \w   -173.00 -98.00   0.50    1.00    --  -98.50 -77.00 -30.00  150
 69  \w   -174.00-114.00   0.50    1.00    --  -98.50 -82.00 100.75  120
 70  \w   -173.00-136.00   0.50    1.00    --  -98.50 -80.00 176.33   74
 71  \w   -174.00-102.00   0.50    1.00    --  -98.50 -82.00 139.80  144
 72  \w   -174.00-142.00   0.50    1.00    --  -98.50 -77.00 150.00   64
 73  \w   -170.00 -61.00   0.50    1.00    --  -98.50 -74.00 -54.50  218
 74  \w   -169.00-144.00   0.50    1.00    --  -98.50 -77.00 -90.00   50
 75  \w   -170.00 -99.00   0.50    1.00    --  -98.50 -77.00 -98.37  142
 76  \w   -169.00 -61.00   0.50    1.00    --  -98.50 -74.00-122.25  216
;
_diffrn_measurement_device 'four-circle diffractometer'
_diffrn_measurement_device_type 'XtaLAB Synergy, Dualflex, HyPix'
_diffrn_measurement_method '\w scans'
_diffrn_orient_matrix_type 'CrysAlisPro convention (1999,Acta A55,543-557)'
_diffrn_orient_matrix_UB_11 -0.0958574000
_diffrn_orient_matrix_UB_12 -0.1318019000
_diffrn_orient_matrix_UB_13 -0.0432985000
_diffrn_orient_matrix_UB_21 -0.0484669000
_diffrn_orient_matrix_UB_22 0.0270183000
_diffrn_orient_matrix_UB_23 -0.1173339000
_diffrn_orient_matrix_UB_31 0.1036214000
_diffrn_orient_matrix_UB_32 -0.0232636000
_diffrn_orient_matrix_UB_33 -0.0274779000
_diffrn_radiation_monochromator mirror
_diffrn_radiation_probe x-ray
_diffrn_radiation_type CuK\a
_diffrn_radiation_wavelength 1.54184
_diffrn_reflns_av_R_equivalents 0.0400
_diffrn_reflns_av_unetI/netI 0.0253
_diffrn_reflns_Laue_measured_fraction_full 0.999
_diffrn_reflns_Laue_measured_fraction_max 0.941
_diffrn_reflns_limit_h_max 15
_diffrn_reflns_limit_h_min -13
_diffrn_reflns_limit_k_max 15
_diffrn_reflns_limit_k_min -15
_diffrn_reflns_limit_l_max 15
_diffrn_reflns_limit_l_min -15
_diffrn_reflns_number 34129
_diffrn_reflns_point_group_measured_fraction_full 0.999
_diffrn_reflns_point_group_measured_fraction_max 0.941
_diffrn_reflns_theta_full 67.684
_diffrn_reflns_theta_max 74.124
_diffrn_reflns_theta_min 3.674
_diffrn_source 'micro-focus sealed X-ray tube'
_diffrn_source_type 'PhotonJet (Cu) X-ray Source'
_exptl_absorpt_coefficient_mu 9.334
_exptl_absorpt_correction_T_max 1.00000
_exptl_absorpt_correction_T_min 0.63801
_exptl_absorpt_correction_type multi-scan
_exptl_absorpt_process_details
;
CrysAlisPro 1.171.39.34b (Rigaku Oxford Diffraction, 2017)
Empirical absorption correction using spherical harmonics,
 implemented in SCALE3 ABSPACK scaling algorithm.
;
_exptl_crystal_colour 'clear yellow'
_exptl_crystal_colour_lustre clear
_exptl_crystal_colour_primary yellow
_exptl_crystal_density_diffrn 1.581
_exptl_crystal_description block
_exptl_crystal_F_000 800
_exptl_crystal_size_max 0.03
_exptl_crystal_size_mid 0.02
_exptl_crystal_size_min 0.02
_refine_diff_density_max 1.910
_refine_diff_density_min -1.501
_refine_diff_density_rms 0.136
_refine_ls_extinction_method none
_refine_ls_goodness_of_fit_ref 1.047
_refine_ls_hydrogen_treatment constr
_refine_ls_matrix_type full
_refine_ls_number_parameters 417
_refine_ls_number_reflns 6405
_refine_ls_number_restraints 0
_refine_ls_restrained_S_all 1.047
_refine_ls_R_factor_all 0.0337
_refine_ls_R_factor_gt 0.0331
_refine_ls_shift/su_max 0.001
_refine_ls_shift/su_mean 0.000
_refine_ls_structure_factor_coef Fsqd
_refine_ls_weighting_details 'w=1/[\s^2^(Fo^2^)+(0.0828P)^2^+0.2420P] where P=(Fo^2^+2Fc^2^)/3'
_refine_ls_weighting_scheme calc
_refine_ls_wR_factor_gt 0.0992
_refine_ls_wR_factor_ref 0.0998
_reflns_Friedel_coverage 0.000
_reflns_number_gt 6257
_reflns_number_total 6405
_reflns_threshold_expression 'I > 2\s(I)'
_cod_data_source_file d1nj05578j2.cif
_cod_data_source_block ln-s3-i
_cod_depositor_comments 'Adding full bibliography for 7061196--7061202.cif.'
_cod_database_code 7061199
_shelx_shelxl_version_number 2014/7
_chemical_oxdiff_formula 'C H O P Cu'
_shelx_space_group_comment
;
The symmetry employed for this shelxl refinement is uniquely defined
by the following loop, which should always be used as a source of
symmetry information in preference to the above space-group names.
They are only intended as comments.
;
_shelx_estimated_absorpt_t_max 0.835
_shelx_estimated_absorpt_t_min 0.767
_reflns_odcompleteness_completeness 100.00
_reflns_odcompleteness_iscentric 1
_reflns_odcompleteness_theta 66.97
_olex2_refinement_description
;
1. Fixed Uiso
 At 1.2 times of:
  All C(H) groups
 At 1.5 times of:
  All C(H,H,H) groups
2.a Aromatic/amide H refined with riding coordinates:
 C17(H17), C36(H36), C28(H28), C8(H8), C27(H27), C41(H41), C11(H11), C42(H42),
 C32(H32), C35(H35), C5(H5), C40(H40), C21(H21), C38(H38), C15(H15), C25(H25),
 C34(H34), C20(H20), C33(H33), C26(H26), C14(H14), C12(H12), C13(H13), C18(H18),
  C19(H19), C39(H39)
2.b Idealised Me refined as rotating group:
 C44(H44A,H44B,H44C), C46(H46A,H46B,H46C)
;
_olex2_submission_special_instructions 'No special instructions were received'
_oxdiff_exptl_absorpt_empirical_details
;
Empirical correction (ABSPACK) includes:
- Absorption correction using spherical harmonics
- Frame scaling
;
_oxdiff_exptl_absorpt_empirical_full_max 1.553
_oxdiff_exptl_absorpt_empirical_full_min 0.768

loop_
_space_group_symop_operation_xyz
'x, y, z'
'-x, -y, -z'

loop_
_atom_site_label
_atom_site_type_symbol
_atom_site_fract_x
_atom_site_fract_y
_atom_site_fract_z
_atom_site_U_iso_or_equiv
_atom_site_adp_type
_atom_site_occupancy
_atom_site_site_symmetry_order
_atom_site_calc_flag
_atom_site_refinement_flags_posn
_atom_site_refinement_flags_adp
_atom_site_refinement_flags_occupancy
_atom_site_disorder_assembly
_atom_site_disorder_group
I1 I 0.36176(2) 0.35019(2) 0.19444(2) 0.02089(8) Uani 1 1 d . . . . .
Cu2 Cu 0.23402(4) 0.45038(3) 0.25166(3) 0.02077(11) Uani 1 1 d . . . . .
P30 P 0.07616(6) 0.30934(5) 0.29653(5) 0.01851(14) Uani 1 1 d . . . . .
P9 P 0.26413(6) 0.63385(5) 0.21789(5) 0.01816(14) Uani 1 1 d . . . . .
O45 O 0.7120(2) 0.98680(18) 0.60327(18) 0.0300(5) Uani 1 1 d . . . . .
O43 O 0.6384(2) 1.05483(16) 0.41643(17) 0.0294(4) Uani 1 1 d . . . . .
C17 C 0.1288(3) 0.7358(2) 0.2922(2) 0.0242(5) Uani 1 1 d . . . . .
H17 H 0.1987 0.7626 0.3595 0.029 Uiso 1 1 calc R . . . .
C31 C -0.0355(2) 0.3559(2) 0.3284(2) 0.0203(5) Uani 1 1 d . . . . .
C22 C 0.3773(3) 0.5822(2) 0.4492(2) 0.0193(5) Uani 1 1 d . . . . .
C23 C 0.3283(2) 0.4825(2) 0.4661(2) 0.0199(5) Uani 1 1 d . . . . .
C36 C -0.1004(3) 0.4017(2) 0.2455(2) 0.0246(5) Uani 1 1 d . . . . .
H36 H -0.0820 0.4105 0.1809 0.030 Uiso 1 1 calc R . . . .
C10 C 0.3198(3) 0.6874(2) 0.1056(2) 0.0221(5) Uani 1 1 d . . . . .
C28 C 0.3400(2) 0.3564(2) 0.6059(2) 0.0209(5) Uani 1 1 d . . . . .
H28 H 0.4150 0.4196 0.6538 0.025 Uiso 1 1 calc R . . . .
C8 C 0.4624(3) 0.8600(2) 0.3308(2) 0.0214(5) Uani 1 1 d . . . . .
H8 H 0.4342 0.8858 0.2649 0.026 Uiso 1 1 calc R . . . .
C27 C 0.2921(3) 0.2485(3) 0.6397(2) 0.0250(5) Uani 1 1 d . . . . .
H27 H 0.3346 0.2396 0.7106 0.030 Uiso 1 1 calc R . . . .
C29 C 0.2753(2) 0.3702(2) 0.4992(2) 0.0199(5) Uani 1 1 d . . . . .
C41 C -0.2256(3) -0.0230(3) 0.1589(3) 0.0296(6) Uani 1 1 d . . . . .
H41 H -0.2932 -0.0772 0.1765 0.035 Uiso 1 1 calc R . . . .
C4 C 0.4386(2) 0.7035(2) 0.4380(2) 0.0193(5) Uani 1 1 d . . . . .
C16 C 0.1322(3) 0.6750(2) 0.2027(2) 0.0223(5) Uani 1 1 d . . . . .
C11 C 0.3009(3) 0.7787(3) 0.0550(2) 0.0263(6) Uani 1 1 d . . . . .
H11 H 0.2478 0.8082 0.0706 0.032 Uiso 1 1 calc R . . . .
C37 C -0.0362(3) 0.1659(2) 0.2063(2) 0.0212(5) Uani 1 1 d . . . . .
C42 C -0.1408(3) 0.0848(2) 0.2297(2) 0.0236(5) Uani 1 1 d . . . . .
H42 H -0.1536 0.1034 0.2936 0.028 Uiso 1 1 calc R . . . .
C32 C -0.0604(3) 0.3466(2) 0.4261(2) 0.0253(5) Uani 1 1 d . . . . .
H32 H -0.0164 0.3178 0.4824 0.030 Uiso 1 1 calc R . . . .
C35 C -0.1920(3) 0.4340(3) 0.2589(3) 0.0269(6) Uani 1 1 d . . . . .
H35 H -0.2358 0.4635 0.2031 0.032 Uiso 1 1 calc R . . . .
C3 C 0.3976(2) 0.7409(2) 0.3378(2) 0.0197(5) Uani 1 1 d . . . . .
C7 C 0.5668(3) 0.9395(2) 0.4193(2) 0.0234(5) Uani 1 1 d . . . . .
C5 C 0.5433(3) 0.7852(2) 0.5299(2) 0.0209(5) Uani 1 1 d . . . . .
H5 H 0.5695 0.7603 0.5969 0.025 Uiso 1 1 calc R . . . .
C40 C -0.2093(3) -0.0497(3) 0.0614(3) 0.0330(7) Uani 1 1 d . . . . .
H40 H -0.2659 -0.1220 0.0139 0.040 Uiso 1 1 calc R . . . .
C21 C 0.0272(3) 0.6369(3) 0.1014(2) 0.0274(6) Uani 1 1 d . . . . .
H21 H 0.0282 0.5963 0.0409 0.033 Uiso 1 1 calc R . . . .
C38 C -0.0211(3) 0.1382(3) 0.1082(2) 0.0268(6) Uani 1 1 d . . . . .
H38 H 0.0477 0.1914 0.0912 0.032 Uiso 1 1 calc R . . . .
C6 C 0.6074(3) 0.9018(2) 0.5213(2) 0.0238(5) Uani 1 1 d . . . . .
C15 C 0.3990(3) 0.6439(2) 0.0800(2) 0.0257(5) Uani 1 1 d . . . . .
H15 H 0.4115 0.5825 0.1129 0.031 Uiso 1 1 calc R . . . .
C25 C 0.1148(3) 0.1674(2) 0.4633(2) 0.0268(6) Uani 1 1 d . . . . .
H25 H 0.0401 0.1036 0.4160 0.032 Uiso 1 1 calc R . . . .
C34 C -0.2182(3) 0.4225(2) 0.3557(3) 0.0282(6) Uani 1 1 d . . . . .
H34 H -0.2807 0.4429 0.3644 0.034 Uiso 1 1 calc R . . . .
C20 C -0.0793(3) 0.6597(3) 0.0910(3) 0.0358(7) Uani 1 1 d . . . . .
H20 H -0.1483 0.6352 0.0233 0.043 Uiso 1 1 calc R . . . .
C33 C -0.1513(3) 0.3807(3) 0.4394(2) 0.0290(6) Uani 1 1 d . . . . .
H33 H -0.1673 0.3753 0.5052 0.035 Uiso 1 1 calc R . . . .
C26 C 0.1806(3) 0.1532(3) 0.5679(3) 0.0300(6) Uani 1 1 d . . . . .
H26 H 0.1502 0.0803 0.5901 0.036 Uiso 1 1 calc R . . . .
C44 C 0.5976(3) 1.0933(2) 0.3138(2) 0.0301(6) Uani 1 1 d . . . . .
H44A H 0.5984 1.0453 0.2553 0.045 Uiso 1 1 calc GR . . . .
H44B H 0.6554 1.1747 0.3199 0.045 Uiso 1 1 calc GR . . . .
H44C H 0.5114 1.0857 0.2973 0.045 Uiso 1 1 calc GR . . . .
C14 C 0.4596(3) 0.6913(3) 0.0059(3) 0.0308(6) Uani 1 1 d . . . . .
H14 H 0.5122 0.6619 -0.0106 0.037 Uiso 1 1 calc R . . . .
C46 C 0.7602(3) 0.9510(3) 0.7064(2) 0.0309(6) Uani 1 1 d . . . . .
H46A H 0.7856 0.8903 0.6934 0.046 Uiso 1 1 calc GR . . . .
H46B H 0.6935 0.9209 0.7370 0.046 Uiso 1 1 calc GR . . . .
H46C H 0.8337 1.0179 0.7577 0.046 Uiso 1 1 calc GR . . . .
C24 C 0.1591(3) 0.2763(2) 0.4277(2) 0.0208(5) Uani 1 1 d . . . . .
C12 C 0.3618(3) 0.8256(3) -0.0192(2) 0.0326(7) Uani 1 1 d . . . . .
H12 H 0.3491 0.8864 -0.0529 0.039 Uiso 1 1 calc R . . . .
C13 C 0.4407(3) 0.7827(3) -0.0431(2) 0.0342(7) Uani 1 1 d . . . . .
H13 H 0.4813 0.8151 -0.0922 0.041 Uiso 1 1 calc R . . . .
C18 C 0.0214(3) 0.7571(3) 0.2820(3) 0.0324(6) Uani 1 1 d . . . . .
H18 H 0.0192 0.7969 0.3425 0.039 Uiso 1 1 calc R . . . .
C19 C -0.0819(3) 0.7184(3) 0.1810(3) 0.0356(7) Uani 1 1 d . . . . .
H19 H -0.1535 0.7322 0.1741 0.043 Uiso 1 1 calc R . . . .
C39 C -0.1086(3) 0.0313(3) 0.0353(3) 0.0327(6) Uani 1 1 d . . . . .
H39 H -0.0993 0.0145 -0.0311 0.039 Uiso 1 1 calc R . . . .

loop_
_atom_site_aniso_label
_atom_site_aniso_U_11
_atom_site_aniso_U_22
_atom_site_aniso_U_33
_atom_site_aniso_U_23
_atom_site_aniso_U_13
_atom_site_aniso_U_12
I1 0.02116(12) 0.01986(11) 0.02132(12) 0.00425(7) 0.00596(8) 0.01003(8)
Cu2 0.0191(2) 0.0167(2) 0.0256(2) 0.00683(15) 0.00746(16) 0.00733(16)
P30 0.0173(3) 0.0157(3) 0.0202(3) 0.0043(2) 0.0051(2) 0.0063(2)
P9 0.0175(3) 0.0150(3) 0.0189(3) 0.0043(2) 0.0039(2) 0.0063(2)
O45 0.0303(11) 0.0177(9) 0.0255(10) 0.0032(8) -0.0033(8) 0.0053(8)
O43 0.0285(10) 0.0152(9) 0.0319(10) 0.0073(8) 0.0021(8) 0.0043(8)
C17 0.0223(13) 0.0176(12) 0.0307(14) 0.0073(10) 0.0076(11) 0.0084(10)
C31 0.0181(12) 0.0145(11) 0.0238(12) 0.0016(9) 0.0046(10) 0.0054(9)
C22 0.0178(12) 0.0204(13) 0.0194(12) 0.0037(9) 0.0051(10) 0.0094(10)
C23 0.0186(12) 0.0194(12) 0.0215(12) 0.0036(9) 0.0055(10) 0.0097(10)
C36 0.0242(13) 0.0227(12) 0.0261(13) 0.0064(10) 0.0091(11) 0.0094(11)
C10 0.0213(12) 0.0181(12) 0.0201(12) 0.0040(9) 0.0044(10) 0.0046(10)
C28 0.0177(12) 0.0209(12) 0.0218(12) 0.0050(10) 0.0056(10) 0.0076(10)
C8 0.0223(13) 0.0184(12) 0.0217(12) 0.0071(10) 0.0048(10) 0.0096(11)
C27 0.0213(13) 0.0266(13) 0.0256(13) 0.0107(11) 0.0060(11) 0.0107(11)
C29 0.0184(12) 0.0176(12) 0.0254(12) 0.0046(9) 0.0094(10) 0.0083(10)
C41 0.0245(14) 0.0195(13) 0.0343(16) 0.0047(11) 0.0017(12) 0.0067(11)
C4 0.0180(12) 0.0178(11) 0.0220(12) 0.0050(9) 0.0063(10) 0.0084(10)
C16 0.0205(12) 0.0174(12) 0.0256(13) 0.0081(10) 0.0057(10) 0.0069(10)
C11 0.0242(13) 0.0258(13) 0.0230(13) 0.0066(10) 0.0022(11) 0.0102(11)
C37 0.0200(12) 0.0178(12) 0.0224(12) 0.0030(9) 0.0021(10) 0.0094(10)
C42 0.0226(13) 0.0190(12) 0.0246(13) 0.0042(10) 0.0047(10) 0.0078(10)
C32 0.0272(14) 0.0209(12) 0.0254(13) 0.0039(10) 0.0086(11) 0.0091(11)
C35 0.0240(14) 0.0233(13) 0.0319(15) 0.0050(11) 0.0064(11) 0.0119(11)
C3 0.0168(12) 0.0185(12) 0.0224(12) 0.0048(9) 0.0054(10) 0.0077(10)
C7 0.0217(13) 0.0163(12) 0.0301(14) 0.0059(10) 0.0083(11) 0.0073(10)
C5 0.0235(13) 0.0171(11) 0.0202(12) 0.0048(9) 0.0051(10) 0.0092(10)
C40 0.0277(15) 0.0257(14) 0.0352(16) -0.0055(12) -0.0031(12) 0.0136(12)
C21 0.0215(13) 0.0275(13) 0.0281(14) 0.0076(11) 0.0044(11) 0.0092(11)
C38 0.0222(13) 0.0306(14) 0.0260(13) 0.0022(11) 0.0057(11) 0.0125(11)
C6 0.0228(13) 0.0196(12) 0.0246(13) 0.0036(10) 0.0039(11) 0.0090(11)
C15 0.0275(14) 0.0227(12) 0.0260(13) 0.0086(10) 0.0094(11) 0.0101(11)
C25 0.0187(12) 0.0195(12) 0.0328(14) 0.0082(11) 0.0045(11) 0.0032(10)
C34 0.0256(14) 0.0195(12) 0.0391(15) 0.0007(11) 0.0121(12) 0.0095(11)
C20 0.0228(14) 0.0374(16) 0.0403(17) 0.0175(13) 0.0034(13) 0.0122(13)
C33 0.0325(15) 0.0265(13) 0.0290(14) 0.0024(11) 0.0148(12) 0.0113(12)
C26 0.0240(14) 0.0233(13) 0.0367(15) 0.0162(12) 0.0076(12) 0.0067(11)
C44 0.0287(15) 0.0207(13) 0.0303(14) 0.0084(11) 0.0053(12) 0.0049(11)
C14 0.0283(15) 0.0347(16) 0.0276(14) 0.0086(12) 0.0118(12) 0.0108(13)
C46 0.0301(15) 0.0218(13) 0.0250(14) 0.0042(11) -0.0029(12) 0.0064(12)
C24 0.0180(12) 0.0180(12) 0.0238(12) 0.0049(10) 0.0062(10) 0.0064(10)
C12 0.0318(15) 0.0303(14) 0.0269(14) 0.0156(11) 0.0043(12) 0.0095(12)
C13 0.0297(15) 0.0388(16) 0.0247(14) 0.0134(12) 0.0083(12) 0.0069(13)
C18 0.0328(16) 0.0247(14) 0.0476(18) 0.0123(12) 0.0200(14) 0.0157(12)
C19 0.0263(15) 0.0365(17) 0.055(2) 0.0248(15) 0.0179(15) 0.0206(14)
C39 0.0286(15) 0.0394(16) 0.0275(14) -0.0049(12) 0.0027(12) 0.0188(13)

loop_
_atom_type_symbol
_atom_type_description
_atom_type_scat_dispersion_real
_atom_type_scat_dispersion_imag
_atom_type_scat_source
C C 0.0181 0.0091 'International Tables Vol C Tables 4.2.6.8 and 6.1.1.4'
H H 0.0000 0.0000 'International Tables Vol C Tables 4.2.6.8 and 6.1.1.4'
Cu Cu -1.9646 0.5888 'International Tables Vol C Tables 4.2.6.8 and 6.1.1.4'
I I -0.3257 6.8362 'International Tables Vol C Tables 4.2.6.8 and 6.1.1.4'
O O 0.0492 0.0322 'International Tables Vol C Tables 4.2.6.8 and 6.1.1.4'
P P 0.2955 0.4335 'International Tables Vol C Tables 4.2.6.8 and 6.1.1.4'

loop_
_geom_angle_atom_site_label_1
_geom_angle_atom_site_label_2
_geom_angle_atom_site_label_3
_geom_angle
_geom_angle_site_symmetry_1
_geom_angle_site_symmetry_3
_geom_angle_publ_flag
P30 Cu2 I1 107.68(2) . . ?
P9 Cu2 I1 119.83(2) . . ?
P9 Cu2 P30 131.11(3) . . ?
C31 P30 Cu2 115.73(8) . . ?
C37 P30 Cu2 122.85(9) . . ?
C37 P30 C31 101.16(12) . . ?
C24 P30 Cu2 105.92(9) . . ?
C24 P30 C31 103.63(12) . . ?
C24 P30 C37 105.71(12) . . ?
C10 P9 Cu2 119.96(9) . . ?
C10 P9 C16 104.61(12) . . ?
C16 P9 Cu2 117.77(8) . . ?
C3 P9 Cu2 107.89(8) . . ?
C3 P9 C10 100.70(12) . . ?
C3 P9 C16 103.43(12) . . ?
C6 O45 C46 116.9(2) . . ?
C7 O43 C44 116.1(2) . . ?
C16 C17 H17 119.7 . . ?
C16 C17 C18 120.7(3) . . ?
C18 C17 H17 119.7 . . ?
C36 C31 P30 115.7(2) . . ?
C32 C31 P30 124.8(2) . . ?
C32 C31 C36 119.5(3) . . ?
C23 C22 C4 175.6(3) . . ?
C22 C23 C29 173.5(3) . . ?
C31 C36 H36 119.8 . . ?
C35 C36 C31 120.4(3) . . ?
C35 C36 H36 119.8 . . ?
C11 C10 P9 123.4(2) . . ?
C11 C10 C15 119.1(3) . . ?
C15 C10 P9 117.0(2) . . ?
C27 C28 H28 120.0 . . ?
C27 C28 C29 119.9(2) . . ?
C29 C28 H28 120.0 . . ?
C3 C8 H8 119.3 . . ?
C7 C8 H8 119.3 . . ?
C7 C8 C3 121.4(2) . . ?
C28 C27 H27 119.8 . . ?
C28 C27 C26 120.3(3) . . ?
C26 C27 H27 119.8 . . ?
C28 C29 C23 118.6(2) . . ?
C28 C29 C24 120.3(2) . . ?
C24 C29 C23 121.1(2) . . ?
C42 C41 H41 120.1 . . ?
C42 C41 C40 119.8(3) . . ?
C40 C41 H41 120.1 . . ?
C3 C4 C22 121.3(2) . . ?
C3 C4 C5 119.9(2) . . ?
C5 C4 C22 118.8(2) . . ?
C17 C16 P9 121.3(2) . . ?
C17 C16 C21 119.0(3) . . ?
C21 C16 P9 119.5(2) . . ?
C10 C11 H11 120.1 . . ?
C10 C11 C12 119.7(3) . . ?
C12 C11 H11 120.1 . . ?
C42 C37 P30 122.1(2) . . ?
C38 C37 P30 119.1(2) . . ?
C38 C37 C42 118.7(2) . . ?
C41 C42 C37 120.9(3) . . ?
C41 C42 H42 119.5 . . ?
C37 C42 H42 119.5 . . ?
C31 C32 H32 120.1 . . ?
C31 C32 C33 119.7(3) . . ?
C33 C32 H32 120.1 . . ?
C36 C35 H35 120.1 . . ?
C36 C35 C34 119.9(3) . . ?
C34 C35 H35 120.1 . . ?
C8 C3 P9 121.3(2) . . ?
C4 C3 P9 119.76(19) . . ?
C4 C3 C8 118.9(2) . . ?
O43 C7 C8 124.5(2) . . ?
O43 C7 C6 115.9(2) . . ?
C8 C7 C6 119.6(2) . . ?
C4 C5 H5 119.8 . . ?
C6 C5 C4 120.5(2) . . ?
C6 C5 H5 119.8 . . ?
C41 C40 H40 120.0 . . ?
C39 C40 C41 119.9(3) . . ?
C39 C40 H40 120.0 . . ?
C16 C21 H21 119.9 . . ?
C20 C21 C16 120.3(3) . . ?
C20 C21 H21 119.9 . . ?
C37 C38 H38 119.8 . . ?
C37 C38 C39 120.4(3) . . ?
C39 C38 H38 119.8 . . ?
O45 C6 C7 115.1(2) . . ?
O45 C6 C5 125.3(2) . . ?
C5 C6 C7 119.6(2) . . ?
C10 C15 H15 119.6 . . ?
C14 C15 C10 120.8(3) . . ?
C14 C15 H15 119.6 . . ?
C26 C25 H25 119.4 . . ?
C26 C25 C24 121.1(3) . . ?
C24 C25 H25 119.4 . . ?
C35 C34 H34 120.0 . . ?
C33 C34 C35 120.0(3) . . ?
C33 C34 H34 120.0 . . ?
C21 C20 H20 120.0 . . ?
C19 C20 C21 120.0(3) . . ?
C19 C20 H20 120.0 . . ?
C32 C33 H33 119.7 . . ?
C34 C33 C32 120.5(3) . . ?
C34 C33 H33 119.7 . . ?
C27 C26 H26 120.1 . . ?
C25 C26 C27 119.9(3) . . ?
C25 C26 H26 120.1 . . ?
O43 C44 H44A 109.5 . . ?
O43 C44 H44B 109.5 . . ?
O43 C44 H44C 109.5 . . ?
H44A C44 H44B 109.5 . . ?
H44A C44 H44C 109.5 . . ?
H44B C44 H44C 109.5 . . ?
C15 C14 H14 120.2 . . ?
C13 C14 C15 119.5(3) . . ?
C13 C14 H14 120.2 . . ?
O45 C46 H46A 109.5 . . ?
O45 C46 H46B 109.5 . . ?
O45 C46 H46C 109.5 . . ?
H46A C46 H46B 109.5 . . ?
H46A C46 H46C 109.5 . . ?
H46B C46 H46C 109.5 . . ?
C29 C24 P30 116.21(19) . . ?
C25 C24 P30 125.4(2) . . ?
C25 C24 C29 118.3(2) . . ?
C11 C12 H12 119.7 . . ?
C13 C12 C11 120.7(3) . . ?
C13 C12 H12 119.7 . . ?
C14 C13 H13 119.9 . . ?
C12 C13 C14 120.2(3) . . ?
C12 C13 H13 119.9 . . ?
C17 C18 H18 120.2 . . ?
C19 C18 C17 119.5(3) . . ?
C19 C18 H18 120.2 . . ?
C20 C19 C18 120.6(3) . . ?
C20 C19 H19 119.7 . . ?
C18 C19 H19 119.7 . . ?
C40 C39 C38 120.2(3) . . ?
C40 C39 H39 119.9 . . ?
C38 C39 H39 119.9 . . ?

loop_
_geom_bond_atom_site_label_1
_geom_bond_atom_site_label_2
_geom_bond_distance
_geom_bond_site_symmetry_2
_geom_bond_publ_flag
I1 Cu2 2.6086(4) . ?
Cu2 P30 2.2720(7) . ?
Cu2 P9 2.2584(7) . ?
P30 C31 1.827(3) . ?
P30 C37 1.826(3) . ?
P30 C24 1.825(3) . ?
P9 C10 1.826(3) . ?
P9 C16 1.827(3) . ?
P9 C3 1.826(3) . ?
O45 C6 1.358(3) . ?
O45 C46 1.436(3) . ?
O43 C7 1.362(3) . ?
O43 C44 1.428(3) . ?
C17 H17 0.9300 . ?
C17 C16 1.390(4) . ?
C17 C18 1.401(4) . ?
C31 C36 1.397(4) . ?
C31 C32 1.388(4) . ?
C22 C23 1.209(4) . ?
C22 C4 1.434(4) . ?
C23 C29 1.434(4) . ?
C36 H36 0.9300 . ?
C36 C35 1.385(4) . ?
C10 C11 1.396(4) . ?
C10 C15 1.397(4) . ?
C28 H28 0.9300 . ?
C28 C27 1.386(4) . ?
C28 C29 1.405(4) . ?
C8 H8 0.9300 . ?
C8 C3 1.400(4) . ?
C8 C7 1.373(4) . ?
C27 H27 0.9300 . ?
C27 C26 1.393(4) . ?
C29 C24 1.409(4) . ?
C41 H41 0.9300 . ?
C41 C42 1.387(4) . ?
C41 C40 1.391(5) . ?
C4 C3 1.396(4) . ?
C4 C5 1.408(4) . ?
C16 C21 1.400(4) . ?
C11 H11 0.9300 . ?
C11 C12 1.397(4) . ?
C37 C42 1.398(4) . ?
C37 C38 1.393(4) . ?
C42 H42 0.9300 . ?
C32 H32 0.9300 . ?
C32 C33 1.390(4) . ?
C35 H35 0.9300 . ?
C35 C34 1.385(4) . ?
C7 C6 1.417(4) . ?
C5 H5 0.9300 . ?
C5 C6 1.379(4) . ?
C40 H40 0.9300 . ?
C40 C39 1.385(5) . ?
C21 H21 0.9300 . ?
C21 C20 1.399(5) . ?
C38 H38 0.9300 . ?
C38 C39 1.396(4) . ?
C15 H15 0.9300 . ?
C15 C14 1.394(4) . ?
C25 H25 0.9300 . ?
C25 C26 1.389(4) . ?
C25 C24 1.402(4) . ?
C34 H34 0.9300 . ?
C34 C33 1.382(4) . ?
C20 H20 0.9300 . ?
C20 C19 1.378(6) . ?
C33 H33 0.9300 . ?
C26 H26 0.9300 . ?
C44 H44A 0.9600 . ?
C44 H44B 0.9600 . ?
C44 H44C 0.9600 . ?
C14 H14 0.9300 . ?
C14 C13 1.389(5) . ?
C46 H46A 0.9600 . ?
C46 H46B 0.9600 . ?
C46 H46C 0.9600 . ?
C12 H12 0.9300 . ?
C12 C13 1.379(5) . ?
C13 H13 0.9300 . ?
C18 H18 0.9300 . ?
C18 C19 1.387(5) . ?
C19 H19 0.9300 . ?
C39 H39 0.9300 . ?
